data_7110497
loop_
_publ_author_name
'Rickard, Clifton E. F.'
'Roper, Warren R.'
'Woodman, Timothy J.'
'James Wright, L.'

_publ_section_title
;
 The synthesis and crystal structure of the first metal-bound stannatrane
 complex Os(Sn[OCH2CH2]3N)(\h2-S2CNMe2)(CO)(PPh3)2: structural comparisons
 with the analogous silatrane complex
 Os(Si[OCH2CH2]3N)(\h2-S2CNMe2)(CO)(PPh3)2
;
_journal_issue 9
_journal_name_full 'Chemical Communications'
_journal_page_first 837
_journal_paper_doi 10.1039/a901408j
_journal_year 1999
_chemical_formula_sum 'C48 H50 Cl4 N2 O4 Os P2 S2 Sn'
_chemical_formula_weight 1295.65
_chemical_name_systematic
; 
 ? 
;
_space_group_IT_number 14
_symmetry_cell_setting monoclinic
_symmetry_space_group_name_Hall '-P 2ybc'
_symmetry_space_group_name_H-M 'P 1 21/c 1'
_atom_sites_solution_hydrogens geom
_atom_sites_solution_primary direct
_atom_sites_solution_secondary difmap
_audit_creation_method SHELXL-97
_cell_angle_alpha 90.00
_cell_angle_beta 100.76(1)
_cell_angle_gamma 90.00
_cell_formula_units_Z 4
_cell_length_a 12.45670(10)
_cell_length_b 19.2826(2)
_cell_length_c 21.7933(2)
_cell_measurement_reflns_used 8192
_cell_measurement_temperature 203(2)
_cell_measurement_theta_max 27
_cell_measurement_theta_min 2
_cell_volume 5142.66(19)
_computing_cell_refinement 'Siemens SMART'
_computing_data_collection 'Siemens SMART (Siemens, 1995)'
_computing_data_reduction 'Siemens SAINT  (Siemens, 1995)'
_computing_molecular_graphics 'Siemens SHELXTL (Siemens, 1994)'
_computing_publication_material SHELXL-97
_computing_structure_refinement 'SHELXL-97 Sheldrick, (1997)'
_computing_structure_solution 'SHELXS Sheldrick, (1990)'
_diffrn_ambient_temperature 203(2)
_diffrn_measured_fraction_theta_full 0.928
_diffrn_measured_fraction_theta_max 0.928
_diffrn_measurement_device_type 'Siemens SMART'
_diffrn_measurement_method 'Area detector w scans'
_diffrn_radiation_monochromator graphite
_diffrn_radiation_source 'fine-focus sealed tube'
_diffrn_radiation_type MoK\a
_diffrn_radiation_wavelength 0.71073
_diffrn_reflns_av_R_equivalents 0.0400
_diffrn_reflns_av_sigmaI/netI 0.0438
_diffrn_reflns_limit_h_max 15
_diffrn_reflns_limit_h_min -16
_diffrn_reflns_limit_k_max 25
_diffrn_reflns_limit_k_min 0
_diffrn_reflns_limit_l_max 28
_diffrn_reflns_limit_l_min 0
_diffrn_reflns_number 30688
_diffrn_reflns_theta_full 27.51
_diffrn_reflns_theta_max 27.51
_diffrn_reflns_theta_min 1.42
_diffrn_standards_decay_% 0
_exptl_absorpt_coefficient_mu 3.349
_exptl_absorpt_correction_T_max 0.6335
_exptl_absorpt_correction_T_min 0.2852
_exptl_absorpt_correction_type multi-scan
_exptl_crystal_colour Colourless
_exptl_crystal_density_diffrn 1.673
_exptl_crystal_density_method 'not measured'
_exptl_crystal_description Tablet
_exptl_crystal_F_000 2560
_exptl_crystal_size_max 0.50
_exptl_crystal_size_mid 0.45
_exptl_crystal_size_min 0.15
_refine_diff_density_max 2.251
_refine_diff_density_min -2.086
_refine_diff_density_rms 0.134
_refine_ls_extinction_method none
_refine_ls_goodness_of_fit_ref 1.022
_refine_ls_hydrogen_treatment mixed
_refine_ls_matrix_type full
_refine_ls_number_parameters 576
_refine_ls_number_reflns 11288
_refine_ls_number_restraints 0
_refine_ls_restrained_S_all 1.022
_refine_ls_R_factor_all 0.0409
_refine_ls_R_factor_gt 0.0354
_refine_ls_shift/su_max 0.008
_refine_ls_shift/su_mean 0.000
_refine_ls_structure_factor_coef Fsqd
_refine_ls_weighting_details 'w=1/[\s^2^(Fo^2^)+(0.0544P)^2^+10.5539P] where P=(Fo^2^+2Fc^2^)/3'
_refine_ls_weighting_scheme calc
_refine_ls_wR_factor_gt 0.0982
_refine_ls_wR_factor_ref 0.1022
_reflns_number_gt 10019
_reflns_number_total 11288
_reflns_threshold_expression >2sigma(I)
_cod_data_source_file 901408jsup1.cif
_cod_data_source_block compound5
_cod_depositor_comments
;
The following automatic conversions were performed:

'_symmetry_cell_setting' value 'Monoclinic' changed to 'monoclinic'
according to /home/saulius/struct/CIF-dictionaries/cif_core.dic
dictionary named 'cif_core.dic' version 2.4.2 from
2011-04-26.

'_exptl_absorpt_correction_type' value 'Multi-scan'
changed to 'multi-scan' according to
/home/saulius/struct/CIF-dictionaries/cif_core.dic dictionary named
'cif_core.dic' version 2.4.2 from 2011-04-26.

Automatic conversion script
Id: cif_fix_values 1891 2012-01-12 08:04:46Z andrius 

The following automatic conversions were performed:

'_refine_ls_weighting_scheme' value 'calc
w=1/[\s^2^(Fo^2^)+(0.0544P)^2^+10.5539P] where P=(Fo^2^+2Fc^2^)/3'
was changed to 'calc'. New tag '_refine_ls_weighting_details' was
created. The value of the new tag was set to
'w=1/[\s^2^(Fo^2^)+(0.0544P)^2^+10.5539P] where P=(Fo^2^+2Fc^2^)/3'.

Automatic conversion script
Id: cif_fix_values 3143 2015-03-26 13:38:13Z robertas 
;
_cod_original_cell_volume 5142.61(8)
_cod_original_sg_symbol_H-M 'P 21/c'
_cod_database_code 7110497

loop_
_symmetry_equiv_pos_as_xyz
'x, y, z'
'-x, y+1/2, -z+1/2'
'-x, -y, -z'
'x, -y-1/2, z-1/2'

loop_
_atom_site_label
_atom_site_type_symbol
_atom_site_fract_x
_atom_site_fract_y
_atom_site_fract_z
_atom_site_U_iso_or_equiv
_atom_site_adp_type
_atom_site_occupancy
_atom_site_calc_flag
_atom_site_refinement_flags
Os Os 0.272455(12) 0.270945(7) 0.147078(7) 0.02089(6) Uani 1 d .
Sn Sn 0.13081(2) 0.176759(14) 0.165019(13) 0.02422(8) Uani 1 d .
P1 P 0.15765(8) 0.36144(5) 0.17262(5) 0.0234(2) Uani 1 d .
P2 P 0.40052(8) 0.19151(5) 0.11901(5) 0.0237(2) Uani 1 d .
S1 S 0.36362(9) 0.26099(5) 0.25691(5) 0.0268(2) Uani 1 d .
S2 S 0.42241(8) 0.35725(5) 0.16891(5) 0.0277(2) Uani 1 d .
N1 N 0.5252(3) 0.35307(19) 0.28869(18) 0.0330(8) Uani 1 d .
N2 N -0.0122(3) 0.0966(2) 0.1795(2) 0.0362(9) Uani 1 d .
O1 O 0.1620(3) 0.28380(19) 0.01244(16) 0.0418(8) Uani 1 d .
O2 O 0.0252(3) 0.17233(17) 0.08033(15) 0.0355(7) Uani 1 d .
O3 O 0.2108(3) 0.08646(16) 0.19188(17) 0.0381(7) Uani 1 d .
O4 O 0.0790(3) 0.21100(17) 0.24301(16) 0.0368(7) Uani 1 d .
C1 C 0.2050(3) 0.2793(2) 0.0643(2) 0.0270(9) Uani 1 d .
C2 C 0.4476(3) 0.3272(2) 0.2445(2) 0.0278(8) Uani 1 d .
C3 C 0.5457(5) 0.3227(3) 0.3514(2) 0.0450(12) Uani 1 d .
H3A H 0.5434 0.2726 0.3481 0.068 Uiso 1 calc R
H3B H 0.4901 0.3384 0.3740 0.068 Uiso 1 calc R
H3C H 0.6171 0.3371 0.3735 0.068 Uiso 1 calc R
C4 C 0.5870(4) 0.4144(3) 0.2774(3) 0.0482(13) Uani 1 d .
H4A H 0.5871 0.4184 0.2330 0.072 Uiso 1 calc R
H4B H 0.6615 0.4103 0.3000 0.072 Uiso 1 calc R
H4C H 0.5534 0.4553 0.2916 0.072 Uiso 1 calc R
C5 C -0.0763(4) 0.1399(3) 0.0750(3) 0.0508(14) Uani 1 d .
H5A H -0.0998 0.1235 0.0320 0.061 Uiso 1 calc R
H5B H -0.1302 0.1738 0.0836 0.061 Uiso 1 calc R
C6 C -0.0737(6) 0.0813(4) 0.1178(3) 0.080(2) Uani 1 d .
H6A H -0.1487 0.0689 0.1211 0.096 Uiso 1 calc R
H6B H -0.0409 0.0412 0.1007 0.096 Uiso 1 calc R
C7 C 0.1517(5) 0.0253(3) 0.1916(3) 0.0572(16) Uani 1 d .
H7A H 0.1935 -0.0072 0.2215 0.069 Uiso 1 calc R
H7B H 0.1427 0.0042 0.1501 0.069 Uiso 1 calc R
C8 C 0.0453(5) 0.0352(3) 0.2074(5) 0.080(3) Uani 1 d .
H8A H 0.0537 0.0385 0.2529 0.096 Uiso 1 calc R
H8B H 0.0003 -0.0057 0.1940 0.096 Uiso 1 calc R
C9 C -0.0039(5) 0.1779(3) 0.2664(3) 0.0492(13) Uani 1 d .
H9A H -0.0504 0.2131 0.2807 0.059 Uiso 1 calc R
H9B H 0.0288 0.1500 0.3027 0.059 Uiso 1 calc R
C10 C -0.0733(5) 0.1320(3) 0.2197(3) 0.0641(18) Uani 1 d .
H10A H -0.1095 0.0975 0.2419 0.077 Uiso 1 calc R
H10B H -0.1303 0.1601 0.1941 0.077 Uiso 1 calc R
C11 C 0.1491(4) 0.4382(2) 0.1213(2) 0.0321(9) Uani 1 d .
C12 C 0.0723(4) 0.4898(2) 0.1272(3) 0.0408(11) Uani 1 d .
H12A H 0.0291 0.4855 0.1581 0.049 Uiso 1 calc R
C13 C 0.0592(5) 0.5467(3) 0.0884(3) 0.0543(14) Uani 1 d .
H13A H 0.0084 0.5813 0.0934 0.065 Uiso 1 calc R
C14 C 0.1206(6) 0.5530(3) 0.0421(3) 0.0589(16) Uani 1 d .
H14A H 0.1101 0.5911 0.0146 0.071 Uiso 1 calc R
C15 C 0.1975(6) 0.5033(3) 0.0365(3) 0.0566(15) Uani 1 d .
H15A H 0.2411 0.5082 0.0059 0.068 Uiso 1 calc R
C16 C 0.2109(4) 0.4457(3) 0.0756(2) 0.0418(11) Uani 1 d .
H16A H 0.2627 0.4117 0.0708 0.050 Uiso 1 calc R
C21 C 0.2029(3) 0.3980(2) 0.2504(2) 0.0272(8) Uani 1 d .
C22 C 0.2591(3) 0.4608(2) 0.2579(2) 0.0339(10) Uani 1 d .
H22A H 0.2660 0.4873 0.2227 0.041 Uiso 1 calc R
C23 C 0.3052(4) 0.4844(3) 0.3175(2) 0.0415(12) Uani 1 d .
H23A H 0.3433 0.5267 0.3222 0.050 Uiso 1 calc R
C24 C 0.2954(4) 0.4464(3) 0.3688(2) 0.0451(12) Uani 1 d .
H24A H 0.3271 0.4626 0.4088 0.054 Uiso 1 calc R
C25 C 0.2388(4) 0.3837(3) 0.3626(2) 0.0436(12) Uani 1 d .
H25A H 0.2310 0.3582 0.3982 0.052 Uiso 1 calc R
C26 C 0.1935(4) 0.3590(2) 0.3031(2) 0.0348(10) Uani 1 d .
H26A H 0.1568 0.3162 0.2986 0.042 Uiso 1 calc R
C31 C 0.0100(3) 0.3461(2) 0.1653(2) 0.0300(9) Uani 1 d .
C32 C -0.0483(4) 0.3577(3) 0.2122(3) 0.0427(11) Uani 1 d .
H32A H -0.0112 0.3698 0.2524 0.051 Uiso 1 calc R
C33 C -0.1618(4) 0.3515(3) 0.2005(3) 0.0548(15) Uani 1 d .
H33A H -0.2007 0.3583 0.2331 0.066 Uiso 1 calc R
C34 C -0.2163(4) 0.3357(3) 0.1420(3) 0.0515(15) Uani 1 d .
H34A H -0.2930 0.3332 0.1339 0.062 Uiso 1 calc R
C35 C -0.1592(4) 0.3234(3) 0.0948(3) 0.0471(13) Uani 1 d .
H35A H -0.1970 0.3116 0.0547 0.056 Uiso 1 calc R
C36 C -0.0466(4) 0.3284(2) 0.1062(2) 0.0365(10) Uani 1 d .
H36A H -0.0081 0.3198 0.0738 0.044 Uiso 1 calc R
C41 C 0.4815(3) 0.2262(2) 0.0630(2) 0.0276(9) Uani 1 d .
C42 C 0.4534(4) 0.2886(3) 0.0323(2) 0.0351(10) Uani 1 d .
H42A H 0.3933 0.3138 0.0409 0.042 Uiso 1 calc R
C43 C 0.5130(4) 0.3146(3) -0.0110(2) 0.0423(11) Uani 1 d .
H43A H 0.4924 0.3566 -0.0316 0.051 Uiso 1 calc R
C44 C 0.6020(4) 0.2784(3) -0.0234(2) 0.0393(11) Uani 1 d .
H44A H 0.6427 0.2959 -0.0522 0.047 Uiso 1 calc R
C45 C 0.6311(4) 0.2162(3) 0.0066(2) 0.0401(11) Uani 1 d .
H45A H 0.6916 0.1914 -0.0019 0.048 Uiso 1 calc R
C46 C 0.5715(4) 0.1902(2) 0.0493(2) 0.0347(10) Uani 1 d .
H46A H 0.5919 0.1477 0.0693 0.042 Uiso 1 calc R
C51 C 0.5045(3) 0.1639(2) 0.1850(2) 0.0277(8) Uani 1 d .
C52 C 0.4798(4) 0.1111(2) 0.2247(2) 0.0347(10) Uani 1 d .
H52A H 0.4137 0.0865 0.2142 0.042 Uiso 1 calc R
C53 C 0.5522(4) 0.0951(3) 0.2789(2) 0.0417(11) Uani 1 d .
H53A H 0.5359 0.0591 0.3048 0.050 Uiso 1 calc R
C54 C 0.6487(4) 0.1320(3) 0.2955(2) 0.0444(12) Uani 1 d .
H54A H 0.6977 0.1212 0.3325 0.053 Uiso 1 calc R
C55 C 0.6727(4) 0.1848(3) 0.2573(2) 0.0405(11) Uani 1 d .
H55A H 0.7375 0.2104 0.2689 0.049 Uiso 1 calc R
C56 C 0.6018(4) 0.2001(2) 0.2021(2) 0.0335(9) Uani 1 d .
H56A H 0.6197 0.2354 0.1760 0.040 Uiso 1 calc R
C61 C 0.3543(3) 0.1095(2) 0.0801(2) 0.0267(8) Uani 1 d .
C62 C 0.2474(4) 0.1029(2) 0.0465(2) 0.0324(9) Uani 1 d .
H62A H 0.1995 0.1409 0.0434 0.039 Uiso 1 calc R
C63 C 0.2115(4) 0.0405(3) 0.0176(2) 0.0406(11) Uani 1 d .
H63A H 0.1396 0.0365 -0.0048 0.049 Uiso 1 calc R
C64 C 0.2815(4) -0.0155(2) 0.0219(2) 0.0406(11) Uani 1 d .
H64A H 0.2566 -0.0579 0.0033 0.049 Uiso 1 calc R
C65 C 0.3872(4) -0.0095(2) 0.0532(2) 0.0383(11) Uani 1 d .
H65A H 0.4354 -0.0472 0.0546 0.046 Uiso 1 calc R
C66 C 0.4232(4) 0.0523(2) 0.0830(2) 0.0336(9) Uani 1 d .
H66A H 0.4952 0.0556 0.1053 0.040 Uiso 1 calc R
C70 C 0.0212(5) 0.7959(3) 0.0715(3) 0.0489(13) Uani 1 d .
H70A H -0.0371 0.7781 0.0919 0.059 Uiso 1 calc R
H70B H -0.0089 0.8016 0.0270 0.059 Uiso 1 calc R
Cl1 Cl 0.0651(2) 0.87626(10) 0.10373(10) 0.0914(6) Uani 1 d .
Cl2 Cl 0.12783(19) 0.73623(10) 0.08076(11) 0.0840(6) Uani 1 d .
C71 C 0.2969(8) 0.1125(4) 0.3446(3) 0.081(2) Uani 1 d .
Cl3 Cl 0.23663(17) 0.15160(14) 0.40144(9) 0.0902(6) Uani 1 d .
Cl4 Cl 0.2665(5) 0.0227(3) 0.3486(2) 0.1017(14) Uiso 0.50 d P
Cl4' Cl 0.3481(5) 0.0240(3) 0.3659(3) 0.1044(14) Uiso 0.50 d P

loop_
_atom_site_aniso_label
_atom_site_aniso_U_11
_atom_site_aniso_U_22
_atom_site_aniso_U_33
_atom_site_aniso_U_23
_atom_site_aniso_U_13
_atom_site_aniso_U_12
Os 0.02147(9) 0.01939(9) 0.02201(10) -0.00045(5) 0.00461(6) -0.00264(5)
Sn 0.02409(14) 0.02006(14) 0.02927(15) -0.00100(10) 0.00696(11) -0.00381(10)
P1 0.0257(5) 0.0191(5) 0.0258(5) -0.0020(4) 0.0059(4) -0.0023(4)
P2 0.0222(5) 0.0231(5) 0.0256(5) -0.0018(4) 0.0042(4) -0.0014(4)
S1 0.0314(5) 0.0241(5) 0.0249(5) 0.0003(4) 0.0051(4) -0.0031(4)
S2 0.0274(5) 0.0262(5) 0.0295(5) 0.0016(4) 0.0047(4) -0.0064(4)
N1 0.0332(19) 0.0290(19) 0.034(2) -0.0046(15) -0.0020(15) -0.0052(15)
N2 0.037(2) 0.032(2) 0.043(2) -0.0015(17) 0.0159(17) -0.0102(16)
O1 0.0397(18) 0.054(2) 0.0295(18) 0.0034(15) 0.0008(14) -0.0054(16)
O2 0.0316(16) 0.0388(18) 0.0349(17) -0.0011(14) 0.0026(13) -0.0095(13)
O3 0.0379(17) 0.0260(16) 0.053(2) 0.0076(14) 0.0160(15) 0.0056(13)
O4 0.0441(18) 0.0326(16) 0.0384(18) -0.0067(14) 0.0200(15) -0.0081(14)
C1 0.0231(19) 0.027(2) 0.030(2) 0.0019(16) 0.0038(17) -0.0007(15)
C2 0.028(2) 0.0229(19) 0.033(2) -0.0036(16) 0.0063(17) -0.0005(16)
C3 0.051(3) 0.048(3) 0.031(3) -0.007(2) -0.004(2) 0.001(2)
C4 0.042(3) 0.043(3) 0.059(3) -0.013(2) 0.006(2) -0.018(2)
C5 0.035(3) 0.060(3) 0.053(3) 0.001(3) -0.002(2) -0.018(2)
C6 0.078(5) 0.099(6) 0.060(4) -0.001(4) 0.008(3) -0.058(4)
C7 0.056(3) 0.021(2) 0.097(5) 0.007(3) 0.022(3) 0.002(2)
C8 0.063(4) 0.028(3) 0.162(8) 0.017(4) 0.051(5) -0.003(3)
C9 0.050(3) 0.054(3) 0.051(3) -0.007(2) 0.027(3) -0.011(2)
C10 0.052(3) 0.062(4) 0.089(5) -0.022(3) 0.040(3) -0.023(3)
C11 0.033(2) 0.024(2) 0.037(2) -0.0009(17) 0.0021(18) -0.0036(17)
C12 0.049(3) 0.025(2) 0.049(3) 0.003(2) 0.010(2) 0.004(2)
C13 0.065(4) 0.035(3) 0.060(4) 0.005(2) 0.002(3) 0.014(3)
C14 0.088(4) 0.037(3) 0.052(3) 0.018(2) 0.010(3) 0.012(3)
C15 0.085(4) 0.043(3) 0.047(3) 0.015(2) 0.025(3) 0.003(3)
C16 0.054(3) 0.031(2) 0.043(3) 0.007(2) 0.016(2) 0.005(2)
C21 0.028(2) 0.024(2) 0.030(2) -0.0063(16) 0.0062(16) 0.0006(16)
C22 0.029(2) 0.030(2) 0.043(3) -0.0064(19) 0.0068(19) -0.0020(17)
C23 0.034(2) 0.040(3) 0.049(3) -0.021(2) 0.004(2) -0.004(2)
C24 0.039(3) 0.059(3) 0.036(3) -0.021(2) 0.004(2) -0.001(2)
C25 0.047(3) 0.056(3) 0.030(2) -0.006(2) 0.013(2) 0.003(2)
C26 0.040(2) 0.034(2) 0.032(2) -0.0065(18) 0.0119(19) -0.0030(19)
C31 0.028(2) 0.022(2) 0.040(2) 0.0000(17) 0.0070(18) 0.0008(16)
C32 0.037(2) 0.043(3) 0.051(3) -0.009(2) 0.015(2) -0.004(2)
C33 0.035(3) 0.053(3) 0.083(4) -0.008(3) 0.027(3) -0.002(2)
C34 0.026(2) 0.042(3) 0.087(5) 0.004(3) 0.013(3) -0.005(2)
C35 0.034(2) 0.042(3) 0.060(4) 0.002(2) -0.005(2) -0.006(2)
C36 0.031(2) 0.037(2) 0.039(3) 0.000(2) 0.0030(19) -0.0013(19)
C41 0.0250(19) 0.032(2) 0.025(2) -0.0041(16) 0.0041(16) -0.0048(16)
C42 0.033(2) 0.040(2) 0.033(2) 0.0040(19) 0.0097(19) 0.0028(19)
C43 0.040(3) 0.051(3) 0.036(3) 0.010(2) 0.010(2) 0.002(2)
C44 0.035(2) 0.057(3) 0.028(2) -0.003(2) 0.0119(19) -0.009(2)
C45 0.033(2) 0.050(3) 0.040(3) -0.009(2) 0.013(2) -0.003(2)
C46 0.033(2) 0.034(2) 0.038(2) -0.0043(19) 0.0091(19) 0.0012(18)
C51 0.0268(19) 0.029(2) 0.027(2) -0.0031(16) 0.0046(16) 0.0049(16)
C52 0.036(2) 0.033(2) 0.035(2) -0.0005(18) 0.0042(19) 0.0068(18)
C53 0.050(3) 0.039(3) 0.035(3) 0.004(2) 0.007(2) 0.010(2)
C54 0.044(3) 0.053(3) 0.032(3) -0.004(2) -0.004(2) 0.020(2)
C55 0.027(2) 0.051(3) 0.040(3) -0.015(2) -0.0020(19) 0.003(2)
C56 0.029(2) 0.038(2) 0.033(2) -0.0034(19) 0.0042(18) 0.0009(18)
C61 0.031(2) 0.0223(19) 0.027(2) -0.0008(15) 0.0079(16) -0.0026(16)
C62 0.033(2) 0.035(2) 0.030(2) -0.0068(18) 0.0054(18) -0.0032(18)
C63 0.036(2) 0.046(3) 0.039(3) -0.012(2) 0.004(2) -0.008(2)
C64 0.053(3) 0.030(2) 0.039(3) -0.0094(19) 0.007(2) -0.012(2)
C65 0.050(3) 0.022(2) 0.041(3) -0.0010(18) 0.003(2) 0.0042(19)
C66 0.033(2) 0.030(2) 0.036(2) -0.0036(18) 0.0022(18) 0.0016(18)
C70 0.049(3) 0.047(3) 0.050(3) -0.005(3) 0.007(2) -0.006(2)
Cl1 0.1339(18) 0.0558(10) 0.0831(14) -0.0275(9) 0.0163(13) -0.0134(11)
Cl2 0.0958(14) 0.0717(12) 0.0929(15) 0.0156(10) 0.0394(12) 0.0339(10)
C71 0.131(7) 0.067(4) 0.050(4) -0.012(3) 0.033(4) -0.020(5)
Cl3 0.0717(11) 0.1396(19) 0.0587(11) -0.0241(12) 0.0105(9) -0.0016(12)

loop_
_atom_type_symbol
_atom_type_description
_atom_type_scat_dispersion_real
_atom_type_scat_dispersion_imag
_atom_type_scat_source
C C 0.0033 0.0016 'International Tables Vol C Tables 4.2.6.8 and 6.1.1.4'
H H 0.0000 0.0000 'International Tables Vol C Tables 4.2.6.8 and 6.1.1.4'
N N 0.0061 0.0033 'International Tables Vol C Tables 4.2.6.8 and 6.1.1.4'
O O 0.0106 0.0060 'International Tables Vol C Tables 4.2.6.8 and 6.1.1.4'
P P 0.1023 0.0942 'International Tables Vol C Tables 4.2.6.8 and 6.1.1.4'
S S 0.1246 0.1234 'International Tables Vol C Tables 4.2.6.8 and 6.1.1.4'
Sn Sn -0.6537 1.4246 'International Tables Vol C Tables 4.2.6.8 and 6.1.1.4'
Os Os -1.2165 7.6030 'International Tables Vol C Tables 4.2.6.8 and 6.1.1.4'
Cl Cl 0.1484 0.1585 'International Tables Vol C Tables 4.2.6.8 and 6.1.1.4'

loop_
_geom_angle_atom_site_label_1
_geom_angle_atom_site_label_2
_geom_angle_atom_site_label_3
_geom_angle
C1 Os P2 90.56(13)
C1 Os P1 88.90(13)
P2 Os P1 173.23(3)
C1 Os S1 179.31(13)
P2 Os S1 89.43(4)
P1 Os S1 91.03(4)
C1 Os S2 108.51(13)
P2 Os S2 87.94(3)
P1 Os S2 85.83(3)
S1 Os S2 70.80(3)
C1 Os Sn 90.57(13)
P2 Os Sn 95.47(3)
P1 Os Sn 91.29(3)
S1 Os Sn 90.12(3)
S2 Os Sn 160.62(3)
O3 Sn O4 104.56(14)
O3 Sn O2 114.75(14)
O4 Sn O2 120.83(14)
O3 Sn N2 75.50(13)
O4 Sn N2 75.08(13)
O2 Sn N2 74.24(13)
O3 Sn Os 109.23(9)
O4 Sn Os 103.16(9)
O2 Sn Os 103.37(9)
N2 Sn Os 175.27(10)
C21 P1 C31 105.8(2)
C21 P1 C11 103.0(2)
C31 P1 C11 97.6(2)
C21 P1 Os 113.85(14)
C31 P1 Os 119.70(14)
C11 P1 Os 114.48(15)
C51 P2 C61 103.14(19)
C51 P2 C41 103.4(2)
C61 P2 C41 99.82(18)
C51 P2 Os 113.40(14)
C61 P2 Os 120.47(14)
C41 P2 Os 114.37(14)
C2 S1 Os 88.44(15)
C2 S2 Os 87.37(14)
C2 N1 C4 121.2(4)
C2 N1 C3 120.2(4)
C4 N1 C3 118.5(4)
C10 N2 C6 114.4(5)
C10 N2 C8 114.0(5)
C6 N2 C8 110.8(6)
C10 N2 Sn 105.3(3)
C6 N2 Sn 106.5(3)
C8 N2 Sn 104.9(3)
C5 O2 Sn 120.7(3)
C7 O3 Sn 119.6(3)
C9 O4 Sn 122.0(3)
O1 C1 Os 179.2(4)
N1 C2 S1 123.5(3)
N1 C2 S2 123.1(3)
S1 C2 S2 113.4(2)
O2 C5 C6 112.4(5)
N2 C6 C5 112.3(5)
O3 C7 C8 113.3(5)
C7 C8 N2 114.2(5)
O4 C9 C10 113.4(5)
N2 C10 C9 113.0(5)
C16 C11 C12 118.3(4)
C16 C11 P1 123.1(4)
C12 C11 P1 118.5(4)
C13 C12 C11 120.9(5)
C12 C13 C14 120.1(5)
C15 C14 C13 119.5(5)
C14 C15 C16 120.5(5)
C11 C16 C15 120.6(5)
C22 C21 C26 119.2(4)
C22 C21 P1 120.4(3)
C26 C21 P1 119.9(3)
C21 C22 C23 120.3(5)
C24 C23 C22 120.3(5)
C23 C24 C25 120.5(5)
C24 C25 C26 119.7(5)
C21 C26 C25 119.9(4)
C32 C31 C36 118.7(4)
C32 C31 P1 124.5(4)
C36 C31 P1 116.4(3)
C31 C32 C33 120.6(5)
C34 C33 C32 120.0(5)
C33 C34 C35 120.1(5)
C34 C35 C36 120.1(5)
C35 C36 C31 120.4(5)
C42 C41 C46 118.0(4)
C42 C41 P2 120.8(3)
C46 C41 P2 121.3(3)
C41 C42 C43 121.1(4)
C44 C43 C42 120.0(5)
C43 C44 C45 119.7(5)
C44 C45 C46 120.4(5)
C45 C46 C41 120.9(5)
C56 C51 C52 118.7(4)
C56 C51 P2 121.3(3)
C52 C51 P2 119.4(3)
C53 C52 C51 120.3(5)
C52 C53 C54 120.3(5)
C55 C54 C53 119.8(5)
C54 C55 C56 120.3(5)
C55 C56 C51 120.6(5)
C66 C61 C62 118.1(4)
C66 C61 P2 121.6(3)
C62 C61 P2 120.3(3)
C63 C62 C61 120.5(4)
C64 C63 C62 120.0(4)
C65 C64 C63 120.2(4)
C64 C65 C66 120.1(4)
C65 C66 C61 121.0(4)
Cl2 C70 Cl1 111.4(3)
Cl3 C71 Cl4 105.3(4)
Cl3 C71 Cl4' 113.4(4)
Cl4 C71 Cl4' 32.5(2)

loop_
_geom_bond_atom_site_label_1
_geom_bond_atom_site_label_2
_geom_bond_distance
Os C1 1.849(4)
Os P2 2.3727(10)
Os P1 2.3868(10)
Os S1 2.4577(11)
Os S2 2.4805(10)
Os Sn 2.6119(3)
Sn O3 2.037(3)
Sn O4 2.037(3)
Sn O2 2.058(3)
Sn N2 2.422(4)
P1 C21 1.824(4)
P1 C31 1.840(4)
P1 C11 1.846(5)
P2 C51 1.827(4)
P2 C61 1.836(4)
P2 C41 1.848(4)
S1 C2 1.704(4)
S2 C2 1.719(5)
N1 C2 1.327(5)
N1 C4 1.456(6)
N1 C3 1.464(6)
N2 C10 1.435(7)
N2 C6 1.449(8)
N2 C8 1.457(8)
O1 C1 1.160(5)
O2 C5 1.396(6)
O3 C7 1.390(6)
O4 C9 1.389(6)
C5 C6 1.462(9)
C7 C8 1.443(8)
C9 C10 1.497(8)
C11 C16 1.375(7)
C11 C12 1.403(6)
C12 C13 1.376(7)
C13 C14 1.380(9)
C14 C15 1.377(9)
C15 C16 1.391(7)
C21 C22 1.393(6)
C21 C26 1.396(6)
C22 C23 1.394(7)
C23 C24 1.361(8)
C24 C25 1.394(8)
C25 C26 1.397(7)
C31 C32 1.377(7)
C31 C36 1.391(6)
C32 C33 1.394(7)
C33 C34 1.362(9)
C34 C35 1.377(8)
C35 C36 1.381(7)
C41 C42 1.388(6)
C41 C46 1.397(6)
C42 C43 1.398(7)
C43 C44 1.380(7)
C44 C45 1.381(7)
C45 C46 1.388(7)
C51 C56 1.389(6)
C51 C52 1.406(6)
C52 C53 1.381(7)
C53 C54 1.386(8)
C54 C55 1.382(8)
C55 C56 1.385(7)
C61 C66 1.391(6)
C61 C62 1.400(6)
C62 C63 1.392(6)
C63 C64 1.380(7)
C64 C65 1.370(7)
C65 C66 1.390(6)
C70 Cl2 1.740(6)
C70 Cl1 1.747(6)
C71 Cl3 1.737(8)
C71 Cl4 1.776(9)
C71 Cl4' 1.850(10)
